data_1539767
loop_
_publ_author_name
'Biyushkina, A.V.'
'Donika, F.G.'
'Mustya, I.G.'
'Radautsan, S.I.'

_publ_section_title
;
 Crystal structure of a single-stack polytype (1)B of Zn3 In2 S6
;
_journal_name_full
;
Izvestiya Akademii Nauk Moldavskoi SSR, Seriya Fiziko-Tekhnicheskikh i 
Matematicheskikh Nauk
;
_journal_page_first 68
_journal_page_last 70
_journal_volume 3
_journal_year 1989
_chemical_formula_sum 'In2 S6 Zn3'
_chemical_name_systematic 'In2 Zn3 S6'
_space_group_IT_number 156
_symmetry_space_group_name_Hall 'P 3 -2"'
_symmetry_space_group_name_H-M 'P 3 m 1'
_cell_angle_alpha 90
_cell_angle_beta 90
_cell_angle_gamma 120
_cell_formula_units_Z 1
_cell_length_a 3.87
_cell_length_b 3.87
_cell_length_c 18.9
_cell_volume 245.140
_citation_journal_id_ASTM IZFMBL
_cod_data_source_file Biyushkina_IZFMBL_1989_604.cif
_cod_data_source_block In2S6Zn3
_cod_original_cell_volume 245.1401
_cod_database_code 1539767

loop_
_symmetry_equiv_pos_as_xyz
x,y,z
-y,x-y,z
-x+y,-x,z
-y,-x,z
x,x-y,z
-x+y,y,z

loop_
_atom_site_label
_atom_site_type_symbol
_atom_site_fract_x
_atom_site_fract_y
_atom_site_fract_z
_atom_site_occupancy
_atom_site_U_iso_or_equiv
S2 S 0 0 0.3426 1 0.0
In1 In 0.3333 0.6667 0.051 1 0.0
In2 In 0.6667 0.3333 0.4168 1 0.0
S4 S 0.3333 0.6667 0.1822 1 0.0
Zn2 Zn 0 0 0.7964 1 0.0
S1 S 0 0 0 1 0.0
Zn3 Zn 0.3333 0.6667 0.6195 1 0.0
S3 S 0 0 0.666 1 0.0
S6 S 0.3333 0.6667 0.8362 1 0.0
S5 S 0.3333 0.6667 0.4942 1 0.0
Zn1 Zn 0 0 0.2195 1 0.0
